data_1541731
loop_
_publ_author_name
'Rius, J.'
'Plana, F.'

_publ_section_title
;
 Contribution to the superstructure resolution of the double layer
 mineral motukoreaite
;
_journal_coden_ASTM NJMMAW
_journal_name_full
;
 Neues Jahrbuch fuer Mineralogie. Monatshefte
;
_journal_page_first 263
_journal_page_last 272
_journal_volume 1986
_journal_year 1986
_chemical_compound_source
;
 the Emile Baudot bank, western Mediterranean
;
_chemical_formula_sum 'C0.672 H33.88 Al3 Mg6 Na0.66 O33.236 S1.32'
_chemical_name_mineral Motukoreaite
_chemical_name_systematic
;
Mg6 Al3 Na0.66 (O H)18 (S O4)1.32 (C O3)0.672 (H2 O)7.94
;
_space_group_IT_number 166
_symmetry_space_group_name_Hall '-R 3 2"'
_symmetry_space_group_name_H-M 'R -3 m :H'
_cell_angle_alpha 90
_cell_angle_beta 90
_cell_angle_gamma 120
_cell_formula_units_Z 3
_cell_length_a 9.172(2)
_cell_length_b 9.172(2)
_cell_length_c 33.51(1)
_cell_volume 2441.367
_cod_duplicate_entry 1100006
_cod_data_source_file Rius_NJMMAW_1986_1354.cif
_cod_data_source_block C0.672H33.88Al3Mg6Na0.66O33.236S1.32
_cod_database_code 1541731

loop_
_symmetry_equiv_pos_as_xyz
x,y,z
-y,x-y,z
-x+y,-x,z
y,x,-z
-x,-x+y,-z
x-y,-y,-z
-x,-y,-z
y,-x+y,-z
x-y,x,-z
-y,-x,z
x,x-y,z
-x+y,y,z
x+2/3,y+1/3,z+1/3
-y+2/3,x-y+1/3,z+1/3
-x+y+2/3,-x+1/3,z+1/3
y+2/3,x+1/3,-z+1/3
-x+2/3,-x+y+1/3,-z+1/3
x-y+2/3,-y+1/3,-z+1/3
-x+2/3,-y+1/3,-z+1/3
y+2/3,-x+y+1/3,-z+1/3
x-y+2/3,x+1/3,-z+1/3
-y+2/3,-x+1/3,z+1/3
x+2/3,x-y+1/3,z+1/3
-x+y+2/3,y+1/3,z+1/3
x+1/3,y+2/3,z+2/3
-y+1/3,x-y+2/3,z+2/3
-x+y+1/3,-x+2/3,z+2/3
y+1/3,x+2/3,-z+2/3
-x+1/3,-x+y+2/3,-z+2/3
x-y+1/3,-y+2/3,-z+2/3
-x+1/3,-y+2/3,-z+2/3
y+1/3,-x+y+2/3,-z+2/3
x-y+1/3,x+2/3,-z+2/3
-y+1/3,-x+2/3,z+2/3
x+1/3,x-y+2/3,z+2/3
-x+y+1/3,y+2/3,z+2/3

loop_
_atom_site_aniso_label
_atom_site_aniso_U_11
_atom_site_aniso_U_22
_atom_site_aniso_U_33
_atom_site_aniso_U_12
_atom_site_aniso_U_13
_atom_site_aniso_U_23
Al1 0.00760 0.00760 0.03490 0.00380 0.00000 0.00000
Mg2 0.00990 0.00620 0.02570 0.00310 0.00005 0.00010
Al3 0.01030 0.01030 0.01350 0.00515 0.00000 0.00000

loop_
_atom_site_label
_atom_site_type_symbol
_atom_site_fract_x
_atom_site_fract_y
_atom_site_fract_z
_atom_site_occupancy
_atom_site_U_iso_or_equiv
Al1 Al+3 0 0 0.5 1 0.00760
Mg2 Mg+2 0.3344 0 0.5 1 0.00990
Al3 Al+3 0.3333 0.6666 0.5014 1 0.01030
Na1 Na+1 0 0 0 0.66 0.02170
S1 S+6 0.6666 0.3333 0.0402 0.66 0.00670
O1 O-2 0.1061 0.2122 0.5289 1 0.02630
O2 O-2 0.4408 0.8816 0.5305 1 0.01960
O3 O-2 0.4578 0.2289 0.5292 1 0.01360
O4 O-2 0.1327 0.4301 0.0553 0.33 0.02590
O5 O-2 0.2162 0.169 0.052 0.5 0.03730
O6 O-2 0.5495 0.3923 0.0563 0.33 0.01520
O7 O-2 0.3333 0.6666 0.0042 0.66 0.01190

loop_
_cod_related_entry_id
_cod_related_entry_database
_cod_related_entry_code
1 AMCSD 0014801
